data_4316890
loop_
_publ_author_name
'Morsy A. M. Abu-Youssef'
'Saied M. Soliman'
'Vratislav Langer'
'Yousry M. Gohar'
'Ahmed A. Hasanen'
'Mohamed A. Makhyoun'
'Amira H. Zaky'
'Lars R. \"Ohrstr\"om'

_publ_section_title
;
 Synthesis, Crystal Structure, Quantum Chemical Calculations, DNA
 Interactions, and Antimicrobial Activity of
 [Ag(2-amino-3-methylpyridine)2]NO3 and [Ag(pyridine-2-carboxaldoxime)NO3]
;
_journal_name_full 'Inorganic Chemistry'
_journal_page_first 9788
_journal_page_last 9797
_journal_paper_doi 10.1021/ic100581k
_journal_volume 49
_journal_year 2010
_chemical_formula_moiety 'C6 H6 Ag N3 O4'
_chemical_formula_sum 'C6 H6 Ag N3 O4'
_chemical_formula_weight 292.01
_chemical_name_systematic
; 

 ? 

;
_space_group_IT_number 19
_symmetry_cell_setting orthorhombic
_symmetry_space_group_name_Hall 'P 2ac 2ab'
_symmetry_space_group_name_H-M 'P 21 21 21'
_atom_sites_solution_hydrogens geom
_atom_sites_solution_primary direct
_atom_sites_solution_secondary difmap
_audit_creation_method SHELXL-97
_cell_angle_alpha 90.00
_cell_angle_beta 90.00
_cell_angle_gamma 90.00
_cell_formula_units_Z 4
_cell_length_a 3.6340(2)
_cell_length_b 14.5915(8)
_cell_length_c 16.0754(9)
_cell_measurement_reflns_used 10655
_cell_measurement_temperature 173(2)
_cell_measurement_theta_max 33.03
_cell_measurement_theta_min 2.534
_cell_volume 852.41(8)
_computing_cell_refinement 'SAINT (Bruker, 2003)'
_computing_data_collection 'SMART (Bruker, 2003)'
_computing_data_reduction 'SAINT (Bruker, 2003) & SADABS (Sheldrick, 2003)'
_computing_molecular_graphics 'DIAMOND (Brandenburg, 2009)'
_computing_publication_material 'SHELXTL (Sheldrick, 2008)'
_computing_structure_refinement 'SHELXL-97 (Sheldrick, 2008)'
_computing_structure_solution 'SHELXS-97 (Sheldrick, 2008)'
_diffrn_ambient_temperature 173(2)
_diffrn_measured_fraction_theta_full 0.995
_diffrn_measured_fraction_theta_max 0.961
_diffrn_measurement_device_type 'Siemens SMART CCD area detector'
_diffrn_measurement_method 'omega scans'
_diffrn_radiation_monochromator graphite
_diffrn_radiation_source 'fine-focus sealed tube'
_diffrn_radiation_type MoK\a
_diffrn_radiation_wavelength 0.71073
_diffrn_reflns_av_R_equivalents 0.0201
_diffrn_reflns_av_sigmaI/netI 0.0143
_diffrn_reflns_limit_h_max 5
_diffrn_reflns_limit_h_min -5
_diffrn_reflns_limit_k_max 22
_diffrn_reflns_limit_k_min -22
_diffrn_reflns_limit_l_max 24
_diffrn_reflns_limit_l_min -23
_diffrn_reflns_number 12438
_diffrn_reflns_theta_full 30.50
_diffrn_reflns_theta_max 33.03
_diffrn_reflns_theta_min 2.53
_diffrn_standards_decay_% 0
_diffrn_standards_number 0
_exptl_absorpt_coefficient_mu 2.356
_exptl_absorpt_correction_T_max 0.7043
_exptl_absorpt_correction_T_min 0.2309
_exptl_absorpt_correction_type multi-scan
_exptl_absorpt_process_details 'SADABS Sheldrick, 2003'
_exptl_crystal_colour colourless
_exptl_crystal_density_diffrn 2.275
_exptl_crystal_density_method 'not measured'
_exptl_crystal_description needle
_exptl_crystal_F_000 568
_exptl_crystal_size_max 0.88
_exptl_crystal_size_mid 0.18
_exptl_crystal_size_min 0.16
_refine_diff_density_max 1.034
_refine_diff_density_min -0.596
_refine_diff_density_rms 0.092
_refine_ls_abs_structure_details 'Flack H D (1983), Acta Cryst. A39, 876-881'
_refine_ls_abs_structure_Flack 0.00(3)
_refine_ls_extinction_method none
_refine_ls_goodness_of_fit_ref 1.007
_refine_ls_hydrogen_treatment constr
_refine_ls_matrix_type full
_refine_ls_number_parameters 128
_refine_ls_number_reflns 3067
_refine_ls_number_restraints 0
_refine_ls_restrained_S_all 1.007
_refine_ls_R_factor_all 0.0271
_refine_ls_R_factor_gt 0.0259
_refine_ls_shift/su_max 0.000
_refine_ls_shift/su_mean 0.000
_refine_ls_structure_factor_coef Fsqd
_refine_ls_weighting_details 'calc w=1/[\s^2^(Fo^2^)+(0.0435P)^2^+0.9859P] where P=(Fo^2^+2Fc^2^)/3'
_refine_ls_weighting_scheme calc
_refine_ls_wR_factor_gt 0.0748
_refine_ls_wR_factor_ref 0.0754
_reflns_number_gt 2957
_reflns_number_total 3067
_reflns_threshold_expression >2sigma(I)
_cod_data_source_file ic100581k_si_002_2.cif
_cod_data_source_block 2
_cod_database_code 4316890

loop_
_symmetry_equiv_pos_as_xyz
'x, y, z'
'-x+1/2, -y, z+1/2'
'-x, y+1/2, -z+1/2'
'x+1/2, -y+1/2, -z'

loop_
_atom_site_label
_atom_site_type_symbol
_atom_site_fract_x
_atom_site_fract_y
_atom_site_fract_z
_atom_site_U_iso_or_equiv
_atom_site_adp_type
_atom_site_occupancy
_atom_site_symmetry_multiplicity
_atom_site_calc_flag
_atom_site_refinement_flags
_atom_site_disorder_assembly
_atom_site_disorder_group
Ag Ag 0.87453(8) 0.719422(14) 0.392500(12) 0.03508(7) Uani 1 1 d . . .
O1 O 0.8721(7) 0.83592(12) 0.49155(11) 0.0280(3) Uani 1 1 d . . .
O2 O 1.1267(9) 0.89691(16) 0.38292(13) 0.0411(5) Uani 1 1 d . . .
O3 O 0.9557(7) 0.98347(13) 0.48563(14) 0.0340(5) Uani 1 1 d . . .
O9 O 1.0948(6) 0.49078(13) 0.36794(13) 0.0292(4) Uani 1 1 d . . .
H9 H 1.1983 0.5019 0.4136 0.044 Uiso 1 1 calc R . .
N1 N 0.6565(6) 0.72105(14) 0.25640(12) 0.0229(3) Uani 1 1 d . . .
N3 N 0.9860(6) 0.90689(15) 0.45254(14) 0.0236(4) Uani 1 1 d . . .
N8 N 0.9544(6) 0.57130(14) 0.33518(14) 0.0222(4) Uani 1 1 d . . .
C2 C 0.6692(6) 0.63956(16) 0.21714(15) 0.0210(4) Uani 1 1 d . . .
C3 C 0.5464(7) 0.62812(19) 0.13550(17) 0.0253(5) Uani 1 1 d . . .
H3 H 0.5542 0.5697 0.1095 0.030 Uiso 1 1 calc R . .
C4 C 0.4125(7) 0.7041(2) 0.09314(16) 0.0296(5) Uani 1 1 d . . .
H4 H 0.3256 0.6983 0.0377 0.036 Uiso 1 1 calc R . .
C5 C 0.4073(7) 0.7883(2) 0.13277(17) 0.0298(5) Uani 1 1 d . . .
H5 H 0.3218 0.8416 0.1048 0.036 Uiso 1 1 calc R . .
C6 C 0.5300(8) 0.79310(18) 0.21431(18) 0.0283(5) Uani 1 1 d . . .
H6 H 0.5236 0.8508 0.2416 0.034 Uiso 1 1 calc R . .
C7 C 0.8241(7) 0.56122(16) 0.26247(15) 0.0226(4) Uani 1 1 d . . .
H7 H 0.8269 0.5024 0.2371 0.027 Uiso 1 1 calc R . .

loop_
_atom_site_aniso_label
_atom_site_aniso_U_11
_atom_site_aniso_U_22
_atom_site_aniso_U_33
_atom_site_aniso_U_23
_atom_site_aniso_U_13
_atom_site_aniso_U_12
Ag 0.05905(14) 0.02386(9) 0.02233(9) -0.00400(6) -0.00148(9) -0.00156(10)
O1 0.0385(9) 0.0209(7) 0.0248(8) 0.0029(6) 0.0015(8) -0.0035(9)
O2 0.0616(14) 0.0350(10) 0.0268(9) 0.0014(7) 0.0154(12) -0.0030(12)
O3 0.0489(13) 0.0185(8) 0.0346(11) -0.0016(7) 0.0083(9) -0.0021(7)
O9 0.0344(10) 0.0222(7) 0.0311(9) 0.0038(6) -0.0064(8) 0.0025(8)
N1 0.0240(8) 0.0218(8) 0.0229(8) -0.0017(7) 0.0023(7) 0.0012(9)
N3 0.0285(9) 0.0214(9) 0.0211(9) 0.0021(7) 0.0001(7) 0.0005(7)
N8 0.0222(9) 0.0191(8) 0.0253(9) 0.0016(7) 0.0022(7) -0.0009(6)
C2 0.0168(9) 0.0231(9) 0.0232(9) -0.0001(7) 0.0022(7) -0.0024(7)
C3 0.0223(11) 0.0284(11) 0.0251(11) -0.0030(9) 0.0011(8) -0.0011(8)
C4 0.0197(10) 0.0434(14) 0.0256(11) 0.0050(9) -0.0010(8) 0.0018(10)
C5 0.0229(10) 0.0335(12) 0.0330(11) 0.0095(9) 0.0026(9) 0.0035(11)
C6 0.0311(11) 0.0217(11) 0.0319(12) 0.0030(9) 0.0037(9) 0.0039(8)
C7 0.0233(10) 0.0196(9) 0.0249(10) -0.0016(7) 0.0006(8) -0.0015(8)

loop_
_atom_type_symbol
_atom_type_description
_atom_type_scat_dispersion_real
_atom_type_scat_dispersion_imag
_atom_type_scat_source
C C 0.0033 0.0016 'International Tables Vol C Tables 4.2.6.8 and 6.1.1.4'
H H 0.0000 0.0000 'International Tables Vol C Tables 4.2.6.8 and 6.1.1.4'
N N 0.0061 0.0033 'International Tables Vol C Tables 4.2.6.8 and 6.1.1.4'
O O 0.0106 0.0060 'International Tables Vol C Tables 4.2.6.8 and 6.1.1.4'
Ag Ag -0.8971 1.1015 'International Tables Vol C Tables 4.2.6.8 and 6.1.1.4'

loop_
_geom_angle_atom_site_label_1
_geom_angle_atom_site_label_2
_geom_angle_atom_site_label_3
_geom_angle
_geom_angle_site_symmetry_1
_geom_angle_site_symmetry_3
_geom_angle_publ_flag
O1 Ag N1 129.34(7) . . ?
O1 Ag N8 158.88(7) . . ?
N1 Ag N8 71.65(7) . . ?
N3 O1 Ag 104.74(14) . . ?
C6 N1 C2 118.1(2) . . ?
C6 N1 Ag 127.10(18) . . ?
C2 N1 Ag 114.82(16) . . ?
O2 N3 O3 121.9(2) . . ?
O2 N3 O1 118.8(2) . . ?
O3 N3 O1 119.3(2) . . ?
C7 N8 O9 112.9(2) . . ?
C7 N8 Ag 114.73(16) . . ?
O9 N8 Ag 132.20(16) . . ?
N1 C2 C3 122.3(2) . . ?
N1 C2 C7 117.9(2) . . ?
C3 C2 C7 119.7(2) . . ?
C4 C3 C2 118.5(2) . . ?
C5 C4 C3 119.2(2) . . ?
C6 C5 C4 118.3(2) . . ?
N1 C6 C5 123.5(3) . . ?
N8 C7 C2 120.7(2) . . ?

loop_
_geom_bond_atom_site_label_1
_geom_bond_atom_site_label_2
_geom_bond_distance
_geom_bond_site_symmetry_2
_geom_bond_publ_flag
Ag O1 2.3291(18) . ?
Ag N1 2.327(2) . ?
Ag N8 2.367(2) . ?
O1 N3 1.279(3) . ?
O2 N3 1.239(3) . ?
O3 N3 1.242(3) . ?
O9 N8 1.385(3) . ?
N1 C6 1.332(3) . ?
N1 C2 1.347(3) . ?
N8 C7 1.270(3) . ?
C2 C3 1.396(4) . ?
C2 C7 1.468(3) . ?
C3 C4 1.389(4) . ?
C4 C5 1.385(4) . ?
C5 C6 1.386(4) . ?

loop_
_geom_hbond_atom_site_label_D
_geom_hbond_atom_site_label_H
_geom_hbond_atom_site_label_A
_geom_hbond_distance_DH
_geom_hbond_distance_HA
_geom_hbond_distance_DA
_geom_hbond_angle_DHA
_geom_hbond_site_symmetry_A
O9 H9 O3 0.84 1.88 2.721(3) 174.6 4_566
C7 H7 O2 0.95 2.47 3.353(3) 153.8 3_745

loop_
_geom_torsion_atom_site_label_1
_geom_torsion_atom_site_label_2
_geom_torsion_atom_site_label_3
_geom_torsion_atom_site_label_4
_geom_torsion
_geom_torsion_site_symmetry_1
_geom_torsion_site_symmetry_2
_geom_torsion_site_symmetry_3
_geom_torsion_site_symmetry_4
_geom_torsion_publ_flag
N1 Ag O1 N3 -45.9(2) . . . . ?
N8 Ag O1 N3 141.10(19) . . . . ?
O1 Ag N1 C6 6.9(3) . . . . ?
N8 Ag N1 C6 -175.8(2) . . . . ?
O1 Ag N1 C2 -174.40(15) . . . . ?
N8 Ag N1 C2 2.93(16) . . . . ?
Ag O1 N3 O2 -12.6(3) . . . . ?
Ag O1 N3 O3 168.0(2) . . . . ?
O1 Ag N8 C7 169.9(2) . . . . ?
N1 Ag N8 C7 -4.34(17) . . . . ?
O1 Ag N8 O9 -4.9(4) . . . . ?
N1 Ag N8 O9 -179.2(2) . . . . ?
C6 N1 C2 C3 -1.7(4) . . . . ?
Ag N1 C2 C3 179.43(18) . . . . ?
C6 N1 C2 C7 177.3(2) . . . . ?
Ag N1 C2 C7 -1.5(3) . . . . ?
N1 C2 C3 C4 1.1(4) . . . . ?
C7 C2 C3 C4 -177.9(2) . . . . ?
C2 C3 C4 C5 0.4(4) . . . . ?
C3 C4 C5 C6 -1.3(4) . . . . ?
C2 N1 C6 C5 0.8(4) . . . . ?
Ag N1 C6 C5 179.46(19) . . . . ?
C4 C5 C6 N1 0.7(4) . . . . ?
O9 N8 C7 C2 -178.9(2) . . . . ?
Ag N8 C7 C2 5.3(3) . . . . ?
N1 C2 C7 N8 -2.7(3) . . . . ?
C3 C2 C7 N8 176.4(2) . . . . ?
